data_7043335
loop_
_publ_author_name
'Sama, Farasha'
'Dhara, Ashish Kumar'
'Akhtar, Muammad Nadeem'
'Chen, Yan-Cong'
'Tong, Mingliang'
'Shahid, M.'
'Ansari, Istikhar A.'
'Raizada, Mukul'
'Ahmad, Musheer'
'Siddiqi, Zafar A.'

_publ_section_title
;
 Amino alcohols and benzoates-Friends or foes? Tuning nuclearity of Cu(II)
 complexes, structures, magnetism, DFT and TD-DFT studies, and catecholase
 like activities
;
_journal_name_full 'Dalton Trans.'
_journal_paper_doi 10.1039/C7DT01571B
_journal_year 2017
_chemical_formula_sum 'C22 H30 Cu2 N2 O8'
_chemical_formula_weight 577.56
_space_group_crystal_system monoclinic
_space_group_IT_number 15
_space_group_name_Hall '-C 2yc'
_space_group_name_H-M_alt 'C 1 2/c 1'
_symmetry_space_group_name_Hall '-C 2yc'
_symmetry_space_group_name_H-M 'C 1 2/c 1'
_atom_sites_solution_hydrogens geom
_audit_creation_method SHELXL-2016/6
_audit_update_record
;
2017-04-28 deposited with the CCDC.
2017-06-15 downloaded from the CCDC.
;
_cell_angle_alpha 90
_cell_angle_beta 94.706(11)
_cell_angle_gamma 90
_cell_formula_units_Z 4
_cell_length_a 29.866(4)
_cell_length_b 8.1887(9)
_cell_length_c 10.1006(12)
_cell_measurement_reflns_used 999
_cell_measurement_temperature 296(2)
_cell_measurement_theta_max 25.50
_cell_measurement_theta_min 2.30
_cell_volume 2461.9(5)
_computing_cell_refinement 'SAINT 6.45 ( Bruker, 2003)'
_computing_data_collection 'SMART 5.628 (Bruker, 2003)'
_computing_data_reduction 'SAINT 6.45 ( Bruker, 2003)'
_computing_molecular_graphics 'DIAMOND 2.1e'
_computing_publication_material SHELXL
_computing_structure_refinement 'SHELXL-2016/6 (Sheldrick, 2016)'
_computing_structure_solution SIR-97
_diffrn_ambient_temperature 296(2)
_diffrn_measured_fraction_theta_full 0.996
_diffrn_measured_fraction_theta_max 0.996
_diffrn_measurement_device_type 'BRUKER SMART APEX'
_diffrn_measurement_method /w-scans
_diffrn_radiation_monochromator graphite
_diffrn_radiation_source 'fine-focus sealed tube'
_diffrn_radiation_type MoK\a
_diffrn_radiation_wavelength 0.71073
_diffrn_reflns_av_R_equivalents 0.0497
_diffrn_reflns_av_unetI/netI 0.0284
_diffrn_reflns_Laue_measured_fraction_full 0.996
_diffrn_reflns_Laue_measured_fraction_max 0.996
_diffrn_reflns_limit_h_max 35
_diffrn_reflns_limit_h_min -35
_diffrn_reflns_limit_k_max 9
_diffrn_reflns_limit_k_min -9
_diffrn_reflns_limit_l_max 12
_diffrn_reflns_limit_l_min -12
_diffrn_reflns_number 16780
_diffrn_reflns_point_group_measured_fraction_full 0.996
_diffrn_reflns_point_group_measured_fraction_max 0.996
_diffrn_reflns_theta_full 25.045
_diffrn_reflns_theta_max 25.045
_diffrn_reflns_theta_min 2.580
_exptl_absorpt_coefficient_mu 1.776
_exptl_absorpt_correction_type multi-scan
_exptl_absorpt_process_details Sadabs
_exptl_crystal_colour Blue
_exptl_crystal_density_diffrn 1.558
_exptl_crystal_description Block
_exptl_crystal_F_000 1192
_exptl_crystal_size_max 0.300
_exptl_crystal_size_mid 0.210
_exptl_crystal_size_min 0.170
_exptl_transmission_factor_max 0.739
_exptl_transmission_factor_min 0.646
_refine_diff_density_max 0.270
_refine_diff_density_min -0.223
_refine_diff_density_rms 0.055
_refine_ls_extinction_method none
_refine_ls_goodness_of_fit_ref 1.042
_refine_ls_hydrogen_treatment constr
_refine_ls_matrix_type full
_refine_ls_number_parameters 155
_refine_ls_number_reflns 2173
_refine_ls_number_restraints 0
_refine_ls_restrained_S_all 1.042
_refine_ls_R_factor_all 0.0415
_refine_ls_R_factor_gt 0.0307
_refine_ls_shift/su_max 0.001
_refine_ls_shift/su_mean 0.000
_refine_ls_structure_factor_coef Fsqd
_refine_ls_weighting_details 'w=1/[\s^2^(Fo^2^)+(0.0387P)^2^+2.2278P] where P=(Fo^2^+2Fc^2^)/3'
_refine_ls_weighting_scheme calc
_refine_ls_wR_factor_gt 0.0741
_refine_ls_wR_factor_ref 0.0784
_reflns_Friedel_coverage 0.000
_reflns_number_gt 1772
_reflns_number_total 2173
_reflns_threshold_expression 'I > 2\s(I)'
_cod_data_source_file c7dt01571b2.cif
_cod_data_source_block complex3
_cod_depositor_comments
;
The following automatic conversions were performed:
data name '__computing_data_collection' replaced with
'_computing_data_collection'.

Automatic conversion script
Id: cif_correct_tags 4968 2017-02-21 14:55:21Z antanas 

The following automatic conversions were performed:

'_exptl_absorpt_correction_type' value 'Multi-Scan' changed to
'multi-scan' according to
/home/data/users/saulius/crontab/automatic-downloads/rss-feeds/RSC/lib/dictionaries/cif_core.dic
dictionary named 'cif_core.dic' version 2.4.2 from 2011-04-26.

Automatic conversion script
Id: cif_fix_values 4973 2017-02-22 13:04:09Z antanas 
;
_cod_database_code 7043335
_shelx_shelxl_version_number 2016/6
_shelx_space_group_comment
;
The symmetry employed for this shelxl refinement is uniquely defined
by the following loop, which should always be used as a source of
symmetry information in preference to the above space-group names.
They are only intended as comments.
;
_shelx_estimated_absorpt_t_min 0.618
_shelx_estimated_absorpt_t_max 0.752

loop_
_space_group_symop_operation_xyz
'x, y, z'
'-x, y, -z+1/2'
'x+1/2, y+1/2, z'
'-x+1/2, y+1/2, -z+1/2'
'-x, -y, -z'
'x, -y, z-1/2'
'-x+1/2, -y+1/2, -z'
'x+1/2, -y+1/2, z-1/2'

loop_
_atom_site_label
_atom_site_type_symbol
_atom_site_fract_x
_atom_site_fract_y
_atom_site_fract_z
_atom_site_U_iso_or_equiv
_atom_site_adp_type
_atom_site_occupancy
_atom_site_site_symmetry_order
_atom_site_calc_flag
_atom_site_refinement_flags_posn
_atom_site_refinement_flags_adp
Cu1 Cu 0.23577(2) 1.09761(4) 0.42204(3) 0.03490(13) Uani 1 1 d . .
O4 O -0.00733(9) 0.7168(5) 0.5684(3) 0.0991(11) Uani 1 1 d . .
O3 O 0.20181(7) 0.8665(2) 0.5971(2) 0.0482(5) Uani 1 1 d . .
O2 O 0.17971(7) 0.9793(3) 0.4023(2) 0.0454(5) Uani 1 1 d . .
O1 O 0.28587(6) 1.2421(2) 0.45661(19) 0.0401(5) Uani 1 1 d . .
N1 N 0.26401(8) 0.9560(3) 0.2957(2) 0.0402(6) Uani 1 1 d . .
H1A H 0.269956 0.860559 0.335504 0.048 Uiso 1 1 calc R U
H1B H 0.243867 0.937218 0.227539 0.048 Uiso 1 1 calc R U
C4 C 0.17223(10) 0.8997(3) 0.5079(3) 0.0379(7) Uani 1 1 d . .
C5 C 0.12441(10) 0.8506(3) 0.5203(3) 0.0383(7) Uani 1 1 d . .
C10 C 0.10969(10) 0.8131(4) 0.6433(3) 0.0464(7) Uani 1 1 d . .
H10 H 0.129893 0.816305 0.718415 0.056 Uiso 1 1 calc R U
C9 C 0.06563(11) 0.7713(5) 0.6560(3) 0.0599(9) Uani 1 1 d . .
H9 H 0.056178 0.747982 0.739367 0.072 Uiso 1 1 calc R U
C8 C 0.03553(11) 0.7641(5) 0.5456(4) 0.0644(10) Uani 1 1 d . .
C7 C 0.04900(12) 0.8042(6) 0.4226(4) 0.0734(12) Uani 1 1 d . .
H7 H 0.028544 0.802018 0.348080 0.088 Uiso 1 1 calc R U
C6 C 0.09336(11) 0.8479(5) 0.4109(3) 0.0590(9) Uani 1 1 d . .
H6 H 0.102398 0.875970 0.327946 0.071 Uiso 1 1 calc R U
C11 C -0.04043(13) 0.7118(8) 0.4583(5) 0.121(2) Uani 1 1 d . .
H11A H -0.042680 0.817265 0.416866 0.181 Uiso 1 1 calc R U
H11B H -0.068954 0.682404 0.488854 0.181 Uiso 1 1 calc R U
H11C H -0.031929 0.632258 0.395210 0.181 Uiso 1 1 calc R U
C3 C 0.30595(10) 1.0142(4) 0.2413(3) 0.0469(8) Uani 1 1 d . .
H3A H 0.299055 1.104328 0.180710 0.056 Uiso 1 1 calc R U
H3B H 0.318846 0.926682 0.191961 0.056 Uiso 1 1 calc R U
C2 C 0.33951(10) 1.0693(4) 0.3528(3) 0.0448(7) Uani 1 1 d . .
H2A H 0.340258 0.989187 0.423694 0.054 Uiso 1 1 calc R U
H2B H 0.369143 1.072451 0.320091 0.054 Uiso 1 1 calc R U
C1 C 0.32936(9) 1.2346(4) 0.4091(3) 0.0460(8) Uani 1 1 d . .
H1C H 0.351688 1.259703 0.481419 0.055 Uiso 1 1 calc R U
H1D H 0.331551 1.316784 0.340769 0.055 Uiso 1 1 calc R U

loop_
_atom_site_aniso_label
_atom_site_aniso_U_11
_atom_site_aniso_U_22
_atom_site_aniso_U_33
_atom_site_aniso_U_23
_atom_site_aniso_U_13
_atom_site_aniso_U_12
Cu1 0.0281(2) 0.0380(2) 0.0387(2) 0.00165(15) 0.00383(15) -0.00326(14)
O4 0.0424(15) 0.194(4) 0.0617(18) -0.0048(19) 0.0121(13) -0.0379(19)
O3 0.0336(12) 0.0496(12) 0.0604(14) 0.0004(10) -0.0022(11) -0.0012(9)
O2 0.0378(12) 0.0563(12) 0.0427(12) -0.0027(10) 0.0061(9) -0.0159(10)
O1 0.0271(10) 0.0416(11) 0.0526(13) -0.0060(9) 0.0096(9) -0.0047(8)
N1 0.0337(14) 0.0472(13) 0.0388(14) -0.0016(10) -0.0019(11) -0.0019(11)
C4 0.0345(17) 0.0339(14) 0.0460(18) -0.0119(13) 0.0064(14) -0.0027(12)
C5 0.0336(16) 0.0410(15) 0.0406(17) -0.0036(12) 0.0054(14) -0.0038(12)
C10 0.0364(17) 0.063(2) 0.0395(18) -0.0032(14) 0.0006(14) -0.0037(15)
C9 0.045(2) 0.092(3) 0.045(2) -0.0008(18) 0.0130(17) -0.0124(19)
C8 0.0336(18) 0.110(3) 0.051(2) -0.008(2) 0.0103(17) -0.0187(19)
C7 0.039(2) 0.136(4) 0.045(2) -0.004(2) -0.0003(17) -0.023(2)
C6 0.044(2) 0.090(2) 0.044(2) 0.0003(17) 0.0076(16) -0.0155(18)
C11 0.041(2) 0.241(7) 0.080(3) -0.011(4) 0.000(2) -0.044(3)
C3 0.0389(18) 0.0581(19) 0.0448(19) -0.0037(15) 0.0093(15) 0.0008(15)
C2 0.0292(16) 0.0512(17) 0.054(2) -0.0051(14) 0.0055(14) 0.0017(13)
C1 0.0293(16) 0.0463(17) 0.063(2) -0.0034(15) 0.0095(15) -0.0018(13)

loop_
_atom_type_symbol
_atom_type_description
_atom_type_scat_dispersion_real
_atom_type_scat_dispersion_imag
_atom_type_scat_source
C C 0.0033 0.0016 'International Tables Vol C Tables 4.2.6.8 and 6.1.1.4'
Cu Cu 0.3201 1.2651 'International Tables Vol C Tables 4.2.6.8 and 6.1.1.4'
N N 0.0061 0.0033 'International Tables Vol C Tables 4.2.6.8 and 6.1.1.4'
O O 0.0106 0.0060 'International Tables Vol C Tables 4.2.6.8 and 6.1.1.4'
H H 0.0000 0.0000 'International Tables Vol C Tables 4.2.6.8 and 6.1.1.4'

loop_
_geom_angle_atom_site_label_1
_geom_angle_atom_site_label_2
_geom_angle_atom_site_label_3
_geom_angle
_geom_angle_site_symmetry_1
_geom_angle_site_symmetry_3
O1 Cu1 O2 170.39(8) . .
O1 Cu1 O1 76.31(8) . 7_576
O2 Cu1 O1 94.24(8) . 7_576
O1 Cu1 N1 96.43(9) . .
O2 Cu1 N1 92.95(9) . .
O1 Cu1 N1 172.46(9) 7_576 .
O1 Cu1 Cu1 38.45(5) . 7_576
O2 Cu1 Cu1 132.07(6) . 7_576
O1 Cu1 Cu1 37.86(5) 7_576 7_576
N1 Cu1 Cu1 134.85(7) . 7_576
C8 O4 C11 118.2(3) . .
C4 O2 Cu1 112.13(18) . .
C1 O1 Cu1 129.25(17) . .
C1 O1 Cu1 127.03(17) . 7_576
Cu1 O1 Cu1 103.70(8) . 7_576
C3 N1 Cu1 118.09(19) . .
C3 N1 H1A 107.8 . .
Cu1 N1 H1A 107.8 . .
C3 N1 H1B 107.8 . .
Cu1 N1 H1B 107.8 . .
H1A N1 H1B 107.1 . .
O3 C4 O2 123.6(3) . .
O3 C4 C5 120.5(3) . .
O2 C4 C5 115.9(3) . .
C6 C5 C10 118.1(3) . .
C6 C5 C4 121.3(3) . .
C10 C5 C4 120.6(3) . .
C9 C10 C5 121.0(3) . .
C9 C10 H10 119.5 . .
C5 C10 H10 119.5 . .
C8 C9 C10 120.2(3) . .
C8 C9 H9 119.9 . .
C10 C9 H9 119.9 . .
C9 C8 O4 115.6(3) . .
C9 C8 C7 120.1(3) . .
O4 C8 C7 124.3(3) . .
C8 C7 C6 119.4(3) . .
C8 C7 H7 120.3 . .
C6 C7 H7 120.3 . .
C5 C6 C7 121.2(3) . .
C5 C6 H6 119.4 . .
C7 C6 H6 119.4 . .
O4 C11 H11A 109.5 . .
O4 C11 H11B 109.5 . .
H11A C11 H11B 109.5 . .
O4 C11 H11C 109.5 . .
H11A C11 H11C 109.5 . .
H11B C11 H11C 109.5 . .
N1 C3 C2 110.3(2) . .
N1 C3 H3A 109.6 . .
C2 C3 H3A 109.6 . .
N1 C3 H3B 109.6 . .
C2 C3 H3B 109.6 . .
H3A C3 H3B 108.1 . .
C1 C2 C3 114.0(3) . .
C1 C2 H2A 108.8 . .
C3 C2 H2A 108.8 . .
C1 C2 H2B 108.8 . .
C3 C2 H2B 108.8 . .
H2A C2 H2B 107.6 . .
O1 C1 C2 112.5(2) . .
O1 C1 H1C 109.1 . .
C2 C1 H1C 109.1 . .
O1 C1 H1D 109.1 . .
C2 C1 H1D 109.1 . .
H1C C1 H1D 107.8 . .

loop_
_geom_bond_atom_site_label_1
_geom_bond_atom_site_label_2
_geom_bond_distance
_geom_bond_site_symmetry_2
Cu1 O1 1.9171(18) .
Cu1 O2 1.9307(19) .
Cu1 O1 1.9425(18) 7_576
Cu1 N1 1.965(2) .
Cu1 Cu1 3.0351(7) 7_576
O4 C8 1.375(4) .
O4 C11 1.427(5) .
O3 C4 1.239(4) .
O2 C4 1.285(3) .
O1 C1 1.422(3) .
N1 C3 1.487(4) .
N1 H1A 0.8900 .
N1 H1B 0.8900 .
C4 C5 1.499(4) .
C5 C6 1.383(4) .
C5 C10 1.386(4) .
C10 C9 1.376(4) .
C10 H10 0.9300 .
C9 C8 1.375(5) .
C9 H9 0.9300 .
C8 C7 1.377(5) .
C7 C6 1.387(4) .
C7 H7 0.9300 .
C6 H6 0.9300 .
C11 H11A 0.9600 .
C11 H11B 0.9600 .
C11 H11C 0.9600 .
C3 C2 1.514(4) .
C3 H3A 0.9700 .
C3 H3B 0.9700 .
C2 C1 1.509(4) .
C2 H2A 0.9700 .
C2 H2B 0.9700 .
C1 H1C 0.9700 .
C1 H1D 0.9700 .

loop_
_geom_torsion_atom_site_label_1
_geom_torsion_atom_site_label_2
_geom_torsion_atom_site_label_3
_geom_torsion_atom_site_label_4
_geom_torsion
_geom_torsion_site_symmetry_1
Cu1 O2 C4 O3 -18.1(3) .
Cu1 O2 C4 C5 160.55(18) .
O3 C4 C5 C6 -163.2(3) .
O2 C4 C5 C6 18.1(4) .
O3 C4 C5 C10 19.5(4) .
O2 C4 C5 C10 -159.2(3) .
C6 C5 C10 C9 1.3(5) .
C4 C5 C10 C9 178.6(3) .
C5 C10 C9 C8 0.9(6) .
C10 C9 C8 O4 178.3(4) .
C10 C9 C8 C7 -2.3(6) .
C11 O4 C8 C9 178.1(5) .
C11 O4 C8 C7 -1.3(7) .
C9 C8 C7 C6 1.6(7) .
O4 C8 C7 C6 -179.1(4) .
C10 C5 C6 C7 -2.0(5) .
C4 C5 C6 C7 -179.3(3) .
C8 C7 C6 C5 0.6(6) .
Cu1 N1 C3 C2 50.3(3) .
N1 C3 C2 C1 -76.9(3) .
Cu1 O1 C1 C2 -16.3(4) .
Cu1 O1 C1 C2 161.9(2) 7_576
C3 C2 C1 O1 57.1(4) .
